data_1519823
loop_
_publ_author_name
'Fry, F. H.'
'Male, Louise'
'Hursthouse, Michael B.'

_publ_section_title
;
 C19H28ClNO2S
;
_journal_name_full 'Crystal Structure Report Archive'
_journal_page_first 332
_journal_year 2007
_chemical_absolute_configuration ad
_chemical_formula_sum 'C19 H28 Cl N O2 S'
_chemical_formula_weight 369.93
_space_group_IT_number 33
_symmetry_cell_setting orthorhombic
_symmetry_space_group_name_Hall 'P 2c -2n'
_symmetry_space_group_name_H-M 'P n a 21'
_atom_sites_solution_hydrogens geom
_atom_sites_solution_primary direct
_atom_sites_solution_secondary difmap
_cell_angle_alpha 90.00
_cell_angle_beta 90.00
_cell_angle_gamma 90.00
_cell_formula_units_Z 4
_cell_length_a 15.4076(3)
_cell_length_b 12.9924(4)
_cell_length_c 9.3800(3)
_cell_measurement_reflns_used 12291
_cell_measurement_temperature 120(2)
_cell_measurement_theta_max 27.48
_cell_measurement_theta_min 2.91
_cell_volume 1877.70(9)
_computing_cell_refinement 'DENZO (Otwinowski & Minor, 1997) & COLLECT (Hooft, R.W.W., 1998)'
_computing_data_collection 'COLLECT (Hooft, R.W.W., 1998)'
_computing_data_reduction 'DENZO (Otwinowski & Minor, 1997) & COLLECT (Hooft, R.W.W., 1998)'
_computing_molecular_graphics 'PLATON/PLUTON (Spek, A. L., 1998)'
_computing_publication_material 'WinGX (Farrugia, 1999)'
_computing_structure_refinement 'SHELXL-97 (Sheldrick, 1997)'
_computing_structure_solution
;
Sir2004 (Burla, M.C., Caliandro, R., Camalli, M., Carrozzini, B., 
Cascarano, G., De Caro, L., Giacovazzo, C., Polidori, G. & Spagna, R., 
2004)
;
_diffrn_ambient_temperature 120(2)
_diffrn_measured_fraction_theta_full 0.993
_diffrn_measured_fraction_theta_max 0.993
_diffrn_measurement_device_type 'Bruker-Nonius APEX II CCD camera on \k-goniostat'
_diffrn_measurement_method '\f & \w scans'
_diffrn_radiation_monochromator '10cm confocal mirrors'
_diffrn_radiation_source 'Bruker-Nonius FR591 rotating anode'
_diffrn_radiation_type MoK\a
_diffrn_radiation_wavelength 0.71073
_diffrn_reflns_av_R_equivalents 0.0506
_diffrn_reflns_av_sigmaI/netI 0.0598
_diffrn_reflns_limit_h_max 17
_diffrn_reflns_limit_h_min -20
_diffrn_reflns_limit_k_max 17
_diffrn_reflns_limit_k_min -14
_diffrn_reflns_limit_l_max 12
_diffrn_reflns_limit_l_min -12
_diffrn_reflns_number 10624
_diffrn_reflns_theta_full 28.50
_diffrn_reflns_theta_max 28.50
_diffrn_reflns_theta_min 2.99
_exptl_absorpt_coefficient_mu 0.326
_exptl_absorpt_correction_T_max 0.7458
_exptl_absorpt_correction_T_min 0.6519
_exptl_absorpt_correction_type multi-scan
_exptl_absorpt_process_details 'SADABS 2007/2 (Sheldrick, G.M., 2007)'
_exptl_crystal_colour Colourless
_exptl_crystal_density_diffrn 1.309
_exptl_crystal_density_method 'not measured'
_exptl_crystal_description Rod
_exptl_crystal_F_000 792
_exptl_crystal_size_max 0.24
_exptl_crystal_size_mid 0.10
_exptl_crystal_size_min 0.10
_refine_diff_density_max 1.193
_refine_diff_density_min -0.769
_refine_diff_density_rms 0.096
_refine_ls_abs_structure_details 'Flack, H.D., (1983), Acta Cryst. A39, 876-881, 1994 Friedel pairs'
_refine_ls_abs_structure_Flack 0.40(12)
_refine_ls_extinction_method none
_refine_ls_goodness_of_fit_ref 1.074
_refine_ls_hydrogen_treatment constr
_refine_ls_matrix_type full
_refine_ls_number_parameters 220
_refine_ls_number_reflns 4506
_refine_ls_number_restraints 1
_refine_ls_restrained_S_all 1.074
_refine_ls_R_factor_all 0.0743
_refine_ls_R_factor_gt 0.0699
_refine_ls_shift/su_max 0.000
_refine_ls_shift/su_mean 0.000
_refine_ls_structure_factor_coef Fsqd
_refine_ls_weighting_details 'calc w=1/[\s^2^(Fo^2^)+(0.0627P)^2^+4.7927P] where P=(Fo^2^+2Fc^2^)/3'
_refine_ls_weighting_scheme calc
_refine_ls_wR_factor_gt 0.1726
_refine_ls_wR_factor_ref 0.1761
_reflns_number_gt 4215
_reflns_number_total 4506
_reflns_threshold_expression >2sigma(I)
_cod_data_source_file eCrystal-332.cif
_cod_data_source_block 2007src0763
_cod_depositor_comments
;
Citation :
Fry, F. H. and Male, Louise and Hursthouse, Michael B. (2007) 
University of Southampton, Crystal Structure Report Archive. 
(doi:10.5258/ecrystals/332)

More at:
http://ecrystals.chem.soton.ac.uk/332/

The following automatic conversions were performed:

'_symmetry_cell_setting' value 'Orthorhombic' changed to
'orthorhombic' according to the built-in table from CIF Core
dictionary named 'cif_core.dic' version 2.4.1 from 2010-06-29.

Automatic conversion script
Id: cif_fix_values 3392 2015-05-12 13:50:21Z andrius 
;
_cod_original_sg_symbol_H-M 'P na2(1)'
_cod_database_code 1519823

loop_
_symmetry_equiv_pos_as_xyz
'x, y, z'
'-x, -y, z+1/2'
'-x+1/2, y+1/2, z+1/2'
'x+1/2, -y+1/2, z'

loop_
_atom_site_label
_atom_site_type_symbol
_atom_site_fract_x
_atom_site_fract_y
_atom_site_fract_z
_atom_site_U_iso_or_equiv
_atom_site_adp_type
_atom_site_occupancy
_atom_site_symmetry_multiplicity
_atom_site_calc_flag
_atom_site_refinement_flags
_atom_site_disorder_assembly
_atom_site_disorder_group
C1 C 0.6588(3) 0.0084(3) 0.4155(7) 0.0303(9) Uani 1 1 d . . .
H1A H 0.6527 0.0078 0.3115 0.046 Uiso 1 1 calc R . .
H1B H 0.6657 -0.0623 0.4503 0.046 Uiso 1 1 calc R . .
H1C H 0.7099 0.0490 0.4420 0.046 Uiso 1 1 calc R . .
C2 C 0.5781(3) 0.0562(3) 0.4821(5) 0.0235(8) Uani 1 1 d . . .
H2 H 0.5813 0.0473 0.5878 0.028 Uiso 1 1 calc R . .
C3 C 0.5669(3) 0.1715(3) 0.4487(5) 0.0236(8) Uani 1 1 d . . .
H3 H 0.6174 0.2081 0.4925 0.028 Uiso 1 1 calc R . .
C4 C 0.4831(3) 0.2177(3) 0.5167(4) 0.0198(8) Uani 1 1 d . . .
H4 H 0.4516 0.1618 0.5683 0.024 Uiso 1 1 calc R . .
C5 C 0.4717(3) 0.2159(4) 0.2553(4) 0.0231(9) Uani 1 1 d . . .
H5A H 0.4457 0.1506 0.2216 0.028 Uiso 1 1 calc R . .
H5B H 0.4645 0.2689 0.1804 0.028 Uiso 1 1 calc R . .
C6 C 0.5647(3) 0.2017(4) 0.2915(5) 0.0317(10) Uani 1 1 d . . .
H6A H 0.5973 0.2664 0.2758 0.038 Uiso 1 1 calc R . .
H6B H 0.5907 0.1469 0.2320 0.038 Uiso 1 1 calc R . .
C7 C 0.4989(3) 0.3070(3) 0.6201(4) 0.0198(7) Uani 1 1 d . . .
H7 H 0.4406 0.3343 0.6476 0.024 Uiso 1 1 calc R . .
C8 C 0.5506(3) 0.3982(3) 0.5568(5) 0.0236(8) Uani 1 1 d . . .
H8A H 0.6093 0.3746 0.5289 0.028 Uiso 1 1 calc R . .
H8B H 0.5208 0.4238 0.4702 0.028 Uiso 1 1 calc R . .
C9 C 0.5584(3) 0.4854(3) 0.6652(5) 0.0277(9) Uani 1 1 d . . .
H9A H 0.5000 0.5125 0.6878 0.033 Uiso 1 1 calc R . .
H9B H 0.5932 0.5421 0.6239 0.033 Uiso 1 1 calc R . .
C10 C 0.6019(3) 0.4469(4) 0.8020(5) 0.0298(9) Uani 1 1 d . . .
H10A H 0.6623 0.4258 0.7804 0.036 Uiso 1 1 calc R . .
H10B H 0.6043 0.5037 0.8722 0.036 Uiso 1 1 calc R . .
C11 C 0.5533(3) 0.3563(4) 0.8666(5) 0.0328(10) Uani 1 1 d . . .
H11A H 0.4954 0.3793 0.8993 0.039 Uiso 1 1 calc R . .
H11B H 0.5856 0.3302 0.9505 0.039 Uiso 1 1 calc R . .
C12 C 0.5428(3) 0.2699(3) 0.7578(5) 0.0266(9) Uani 1 1 d . . .
H12A H 0.5076 0.2140 0.8004 0.032 Uiso 1 1 calc R . .
H12B H 0.6006 0.2413 0.7345 0.032 Uiso 1 1 calc R . .
C13 C 0.2898(2) 0.1193(2) 0.4013(5) 0.0174(6) Uani 1 1 d . . .
C14 C 0.2667(3) 0.0712(3) 0.2746(4) 0.0247(9) Uani 1 1 d . . .
H14 H 0.2678 0.1085 0.1875 0.030 Uiso 1 1 calc R . .
C15 C 0.2420(3) -0.0320(4) 0.2756(5) 0.0294(10) Uani 1 1 d . . .
H15 H 0.2265 -0.0649 0.1888 0.035 Uiso 1 1 calc R . .
C16 C 0.2397(2) -0.0866(2) 0.4018(5) 0.0209(7) Uani 1 1 d . . .
C17 C 0.2623(3) -0.0378(3) 0.5287(5) 0.0255(9) Uani 1 1 d . . .
H17 H 0.2607 -0.0749 0.6160 0.031 Uiso 1 1 calc R . .
C18 C 0.2872(3) 0.0648(3) 0.5280(5) 0.0228(9) Uani 1 1 d . . .
H18 H 0.3025 0.0979 0.6148 0.027 Uiso 1 1 calc R . .
C19 C 0.2134(3) -0.1985(3) 0.4030(6) 0.0285(8) Uani 1 1 d . . .
H19A H 0.1576 -0.2064 0.3539 0.043 Uiso 1 1 calc R . .
H19B H 0.2077 -0.2222 0.5017 0.043 Uiso 1 1 calc R . .
H19C H 0.2576 -0.2395 0.3540 0.043 Uiso 1 1 calc R . .
N1 N 0.43052(16) 0.2502(2) 0.3934(5) 0.0167(5) Uani 1 1 d . . .
O1 O 0.3012(2) 0.2914(2) 0.5357(3) 0.0232(6) Uani 1 1 d . . .
O2 O 0.2936(2) 0.2943(2) 0.2706(3) 0.0231(7) Uani 1 1 d . . .
S1 S 0.32487(5) 0.24788(6) 0.40037(14) 0.01646(18) Uani 1 1 d . . .
Cl1 Cl 0.48551(7) -0.01701(7) 0.41558(19) 0.0411(3) Uani 1 1 d . . .

loop_
_atom_site_aniso_label
_atom_site_aniso_U_11
_atom_site_aniso_U_22
_atom_site_aniso_U_33
_atom_site_aniso_U_23
_atom_site_aniso_U_13
_atom_site_aniso_U_12
C1 0.0269(18) 0.0181(15) 0.046(3) 0.000(2) 0.006(2) 0.0049(14)
C2 0.0212(19) 0.0159(17) 0.033(2) -0.0007(15) -0.0015(16) 0.0008(14)
C3 0.0236(19) 0.0178(18) 0.029(2) 0.0005(15) -0.0001(16) -0.0001(14)
C4 0.025(2) 0.0166(17) 0.0181(19) -0.0007(14) 0.0011(16) -0.0013(15)
C5 0.022(2) 0.031(2) 0.0164(19) 0.0009(16) 0.0048(15) 0.0051(16)
C6 0.029(2) 0.031(2) 0.036(3) -0.0028(19) 0.007(2) 0.0046(18)
C7 0.0225(18) 0.0159(16) 0.0211(19) -0.0041(14) 0.0032(15) -0.0027(13)
C8 0.027(2) 0.0126(16) 0.031(2) -0.0020(15) -0.0014(17) -0.0001(14)
C9 0.021(2) 0.0190(19) 0.043(3) -0.0097(17) 0.0017(18) -0.0053(15)
C10 0.028(2) 0.031(2) 0.030(2) -0.0098(18) -0.0027(18) -0.0016(17)
C11 0.034(2) 0.033(2) 0.031(3) -0.0056(17) -0.0026(18) -0.0061(18)
C12 0.030(2) 0.0222(19) 0.027(2) 0.0012(16) -0.0035(18) -0.0015(16)
C13 0.0151(14) 0.0146(13) 0.0224(16) 0.0018(18) 0.0017(17) -0.0002(11)
C14 0.038(3) 0.021(2) 0.015(2) 0.0006(15) -0.0020(18) -0.0061(17)
C15 0.049(3) 0.020(2) 0.019(2) -0.0059(16) -0.004(2) -0.0130(18)
C16 0.0187(16) 0.0171(14) 0.0268(18) -0.0040(19) -0.004(2) -0.0020(11)
C17 0.033(2) 0.0204(19) 0.023(2) 0.0010(16) 0.0014(17) -0.0092(17)
C18 0.027(2) 0.023(2) 0.018(2) -0.0016(16) 0.0000(16) -0.0071(16)
C19 0.034(2) 0.0198(16) 0.032(2) 0.004(2) 0.004(2) -0.0046(14)
N1 0.0103(11) 0.0180(11) 0.0218(14) -0.0015(13) -0.0056(15) 0.0001(10)
O1 0.0252(15) 0.0207(15) 0.0236(16) -0.0074(12) 0.0042(12) -0.0001(12)
O2 0.0188(14) 0.0187(15) 0.0318(18) 0.0059(13) -0.0039(12) 0.0043(11)
S1 0.0156(3) 0.0134(3) 0.0204(4) -0.0025(4) -0.0002(4) 0.0008(3)
Cl1 0.0303(5) 0.0187(4) 0.0743(9) -0.0119(6) 0.0020(7) -0.0035(3)

loop_
_atom_type_symbol
_atom_type_description
_atom_type_scat_dispersion_real
_atom_type_scat_dispersion_imag
_atom_type_scat_source
C C 0.0033 0.0016 'International Tables Vol C Tables 4.2.6.8 and 6.1.1.4'
H H 0.0000 0.0000 'International Tables Vol C Tables 4.2.6.8 and 6.1.1.4'
N N 0.0061 0.0033 'International Tables Vol C Tables 4.2.6.8 and 6.1.1.4'
O O 0.0106 0.0060 'International Tables Vol C Tables 4.2.6.8 and 6.1.1.4'
S S 0.1246 0.1234 'International Tables Vol C Tables 4.2.6.8 and 6.1.1.4'
Cl Cl 0.1484 0.1585 'International Tables Vol C Tables 4.2.6.8 and 6.1.1.4'

loop_
_geom_angle_atom_site_label_1
_geom_angle_atom_site_label_2
_geom_angle_atom_site_label_3
_geom_angle
_geom_angle_site_symmetry_1
_geom_angle_site_symmetry_3
C2 C1 H1A 109.5 . .
C2 C1 H1B 109.5 . .
H1A C1 H1B 109.5 . .
C2 C1 H1C 109.5 . .
H1A C1 H1C 109.5 . .
H1B C1 H1C 109.5 . .
C1 C2 C3 113.8(3) . .
C1 C2 Cl1 106.6(3) . .
C3 C2 Cl1 110.5(3) . .
C1 C2 H2 108.6 . .
C3 C2 H2 108.6 . .
Cl1 C2 H2 108.6 . .
C6 C3 C2 116.7(4) . .
C6 C3 C4 106.1(3) . .
C2 C3 C4 112.6(3) . .
C6 C3 H3 107.0 . .
C2 C3 H3 107.0 . .
C4 C3 H3 107.0 . .
N1 C4 C7 111.6(3) . .
N1 C4 C3 104.2(3) . .
C7 C4 C3 114.8(3) . .
N1 C4 H4 108.7 . .
C7 C4 H4 108.7 . .
C3 C4 H4 108.7 . .
C6 C5 N1 104.2(3) . .
C6 C5 H5A 110.9 . .
N1 C5 H5A 110.9 . .
C6 C5 H5B 110.9 . .
N1 C5 H5B 110.9 . .
H5A C5 H5B 108.9 . .
C5 C6 C3 106.0(4) . .
C5 C6 H6A 110.5 . .
C3 C6 H6A 110.5 . .
C5 C6 H6B 110.5 . .
C3 C6 H6B 110.5 . .
H6A C6 H6B 108.7 . .
C4 C7 C12 111.4(3) . .
C4 C7 C8 114.8(3) . .
C12 C7 C8 109.7(3) . .
C4 C7 H7 106.8 . .
C12 C7 H7 106.8 . .
C8 C7 H7 106.8 . .
C9 C8 C7 110.7(4) . .
C9 C8 H8A 109.5 . .
C7 C8 H8A 109.5 . .
C9 C8 H8B 109.5 . .
C7 C8 H8B 109.5 . .
H8A C8 H8B 108.1 . .
C8 C9 C10 110.5(4) . .
C8 C9 H9A 109.5 . .
C10 C9 H9A 109.5 . .
C8 C9 H9B 109.5 . .
C10 C9 H9B 109.5 . .
H9A C9 H9B 108.1 . .
C11 C10 C9 111.8(4) . .
C11 C10 H10A 109.3 . .
C9 C10 H10A 109.3 . .
C11 C10 H10B 109.3 . .
C9 C10 H10B 109.3 . .
H10A C10 H10B 107.9 . .
C10 C11 C12 110.8(4) . .
C10 C11 H11A 109.5 . .
C12 C11 H11A 109.5 . .
C10 C11 H11B 109.5 . .
C12 C11 H11B 109.5 . .
H11A C11 H11B 108.1 . .
C11 C12 C7 112.2(3) . .
C11 C12 H12A 109.2 . .
C7 C12 H12A 109.2 . .
C11 C12 H12B 109.2 . .
C7 C12 H12B 109.2 . .
H12A C12 H12B 107.9 . .
C18 C13 C14 119.9(3) . .
C18 C13 S1 119.9(3) . .
C14 C13 S1 120.2(3) . .
C13 C14 C15 119.8(4) . .
C13 C14 H14 120.1 . .
C15 C14 H14 120.1 . .
C16 C15 C14 120.5(4) . .
C16 C15 H15 119.8 . .
C14 C15 H15 119.8 . .
C15 C16 C17 119.5(3) . .
C15 C16 C19 120.5(4) . .
C17 C16 C19 120.0(4) . .
C18 C17 C16 120.2(4) . .
C18 C17 H17 119.9 . .
C16 C17 H17 119.9 . .
C13 C18 C17 120.2(4) . .
C13 C18 H18 119.9 . .
C17 C18 H18 119.9 . .
C16 C19 H19A 109.5 . .
C16 C19 H19B 109.5 . .
H19A C19 H19B 109.5 . .
C16 C19 H19C 109.5 . .
H19A C19 H19C 109.5 . .
H19B C19 H19C 109.5 . .
C4 N1 C5 110.9(3) . .
C4 N1 S1 120.9(3) . .
C5 N1 S1 116.7(3) . .
O1 S1 O2 119.83(15) . .
O1 S1 N1 106.3(2) . .
O2 S1 N1 107.0(2) . .
O1 S1 C13 107.0(2) . .
O2 S1 C13 107.4(2) . .
N1 S1 C13 108.96(15) . .

loop_
_geom_bond_atom_site_label_1
_geom_bond_atom_site_label_2
_geom_bond_distance
_geom_bond_site_symmetry_2
C1 C2 1.524(6) .
C1 H1A 0.9800 .
C1 H1B 0.9800 .
C1 H1C 0.9800 .
C2 C3 1.540(5) .
C2 Cl1 1.824(4) .
C2 H2 1.0000 .
C3 C6 1.526(7) .
C3 C4 1.560(6) .
C3 H3 1.0000 .
C4 N1 1.474(6) .
C4 C7 1.532(5) .
C4 H4 1.0000 .
C5 C6 1.484(6) .
C5 N1 1.509(6) .
C5 H5A 0.9900 .
C5 H5B 0.9900 .
C6 H6A 0.9900 .
C6 H6B 0.9900 .
C7 C12 1.536(6) .
C7 C8 1.546(5) .
C7 H7 1.0000 .
C8 C9 1.527(5) .
C8 H8A 0.9900 .
C8 H8B 0.9900 .
C9 C10 1.532(7) .
C9 H9A 0.9900 .
C9 H9B 0.9900 .
C10 C11 1.521(7) .
C10 H10A 0.9900 .
C10 H10B 0.9900 .
C11 C12 1.526(6) .
C11 H11A 0.9900 .
C11 H11B 0.9900 .
C12 H12A 0.9900 .
C12 H12B 0.9900 .
C13 C18 1.384(6) .
C13 C14 1.389(6) .
C13 S1 1.756(3) .
C14 C15 1.393(6) .
C14 H14 0.9500 .
C15 C16 1.382(7) .
C15 H15 0.9500 .
C16 C17 1.393(6) .
C16 C19 1.509(5) .
C17 C18 1.388(6) .
C17 H17 0.9500 .
C18 H18 0.9500 .
C19 H19A 0.9800 .
C19 H19B 0.9800 .
C19 H19C 0.9800 .
N1 S1 1.629(3) .
O1 S1 1.436(3) .
O2 S1 1.442(3) .
